data_7104141
loop_
_publ_author_name
'Wang, Xin-Long'
'Qin, Chao'
'Lan, Ya-Qian'
'Shao, Kui-Zhan'
'Su, Zhong-Min'
'Wang, En-Bo'

_publ_section_title
;
 Metal-organic replica of gamma-Pu: the first uninodal 10-connected
 coordination network based on pentanuclear cadmium clusters.
;
_journal_issue 4
_journal_name_full 'Chemical communications (Cambridge, England)'
_journal_page_first 410
_journal_page_last 412
_journal_paper_doi 10.1039/b815629h
_journal_volume 34
_journal_year 2009
_chemical_formula_sum 'C52 H44 Cd5 N14 O16'
_chemical_formula_weight 1683.01
_chemical_name_systematic
;
?
;
_space_group_IT_number 15
_symmetry_cell_setting monoclinic
_symmetry_space_group_name_Hall '-C 2yc'
_symmetry_space_group_name_H-M 'C 1 2/c 1'
_atom_sites_solution_hydrogens geom
_atom_sites_solution_primary direct
_atom_sites_solution_secondary difmap
_audit_creation_method SHELXL-97
_cell_angle_alpha 90.000(5)
_cell_angle_beta 102.256(5)
_cell_angle_gamma 90.000(5)
_cell_formula_units_Z 4
_cell_length_a 18.349(5)
_cell_length_b 20.616(5)
_cell_length_c 17.669(5)
_cell_measurement_reflns_used 16470
_cell_measurement_temperature 298(2)
_cell_measurement_theta_max 25.07
_cell_measurement_theta_min 1.76
_cell_volume 6532(3)
_computing_cell_refinement 'SAINT (Bruker, 1999)'
_computing_data_collection 'SMART (Bruker, 1997)'
_computing_data_reduction SAINT
_computing_molecular_graphics 'SHELXTL-PLUS (Sheldrick, 1990)'
_computing_publication_material SHELXL-97
_computing_structure_refinement 'SHELXL-97 (Sheldrick, 1997)'
_computing_structure_solution 'SHELXS-97 (Sheldrick, 1997)'
_diffrn_ambient_temperature 298(2)
_diffrn_measured_fraction_theta_full 0.989
_diffrn_measured_fraction_theta_max 0.989
_diffrn_measurement_device_type 'Bruker APEX CCD area-detector'
_diffrn_measurement_method '\w scans'
_diffrn_radiation_monochromator graphite
_diffrn_radiation_source 'fine-focus sealed tube'
_diffrn_radiation_type MoK\a
_diffrn_radiation_wavelength 0.71069
_diffrn_reflns_av_R_equivalents 0.0656
_diffrn_reflns_av_sigmaI/netI 0.0809
_diffrn_reflns_limit_h_max 15
_diffrn_reflns_limit_h_min -21
_diffrn_reflns_limit_k_max 24
_diffrn_reflns_limit_k_min -24
_diffrn_reflns_limit_l_max 20
_diffrn_reflns_limit_l_min -21
_diffrn_reflns_number 16470
_diffrn_reflns_theta_full 25.07
_diffrn_reflns_theta_max 25.07
_diffrn_reflns_theta_min 1.76
_exptl_absorpt_coefficient_mu 1.673
_exptl_absorpt_correction_T_max 0.70
_exptl_absorpt_correction_T_min 0.65
_exptl_absorpt_correction_type multi-scan
_exptl_absorpt_process_details 'SADABS (Sheldrick, 1996)'
_exptl_crystal_colour colorless
_exptl_crystal_density_diffrn 1.712
_exptl_crystal_density_method 'not measured'
_exptl_crystal_description block
_exptl_crystal_F_000 3288
_exptl_crystal_size_max 0.26
_exptl_crystal_size_mid 0.24
_exptl_crystal_size_min 0.21
_refine_diff_density_max 0.710
_refine_diff_density_min -0.596
_refine_diff_density_rms 0.120
_refine_ls_extinction_method none
_refine_ls_goodness_of_fit_ref 1.016
_refine_ls_hydrogen_treatment constr
_refine_ls_matrix_type full
_refine_ls_number_parameters 391
_refine_ls_number_reflns 5746
_refine_ls_number_restraints 4
_refine_ls_restrained_S_all 1.019
_refine_ls_R_factor_all 0.0753
_refine_ls_R_factor_gt 0.0456
_refine_ls_shift/su_max 0.001
_refine_ls_shift/su_mean 0.000
_refine_ls_structure_factor_coef Fsqd
_refine_ls_weighting_details 'calc w=1/[\s^2^(Fo^2^)+(0.0210P)^2^+0.0000P] where P=(Fo^2^+2Fc^2^)/3'
_refine_ls_weighting_scheme calc
_refine_ls_wR_factor_gt 0.0726
_refine_ls_wR_factor_ref 0.0799
_reflns_number_gt 3904
_reflns_number_total 5746
_reflns_threshold_expression >2sigma(I)
_cod_data_source_file b815629h.txt
_cod_data_source_block www
_cod_depositor_comments
;
The following automatic conversions were performed:
'_symmetry_cell_setting' value 'Monoclinic' changed to 'monoclinic'
according to '/home/saulius/struct/CIF-dictionaries/cif_core.dic'
dictionary named 'cif_core.dic' version 2.4.1 from 2010-06-29.

Automatic conversion script
Id: cif_fix_enum 1527 2010-12-29 10:47:43Z saulius 
;
_cod_original_sg_symbol_H-M C2/c
_cod_database_code 7104141

loop_
_symmetry_equiv_pos_as_xyz
'x, y, z'
'-x, y, -z+1/2'
'x+1/2, y+1/2, z'
'-x+1/2, y+1/2, -z+1/2'
'-x, -y, -z'
'x, -y, z-1/2'
'-x+1/2, -y+1/2, -z'
'x+1/2, -y+1/2, z-1/2'

loop_
_atom_site_label
_atom_site_type_symbol
_atom_site_fract_x
_atom_site_fract_y
_atom_site_fract_z
_atom_site_U_iso_or_equiv
_atom_site_adp_type
_atom_site_occupancy
_atom_site_symmetry_multiplicity
_atom_site_calc_flag
_atom_site_refinement_flags
_atom_site_disorder_assembly
_atom_site_disorder_group
Cd1 Cd 0.0000 0.54289(3) 0.2500 0.03369(18) Uani 1 2 d S . .
Cd2 Cd 0.18511(2) 0.58993(2) 0.20087(3) 0.03106(13) Uani 1 1 d . . .
Cd3 Cd 0.25277(3) 0.48131(2) 0.07250(3) 0.03139(13) Uani 1 1 d . . .
C1 C 0.4061(4) 0.3261(3) 0.1162(4) 0.0381(17) Uani 1 1 d . . .
C2 C 0.3864(4) 0.2625(3) 0.1215(4) 0.057(2) Uani 1 1 d . . .
H2A H 0.3364 0.2509 0.1129 0.068 Uiso 1 1 calc R . .
C3 C 0.4413(4) 0.2156(3) 0.1397(4) 0.050(2) Uani 1 1 d . . .
H3A H 0.4279 0.1722 0.1408 0.060 Uiso 1 1 calc R . .
C4 C 0.5163(4) 0.2328(3) 0.1563(4) 0.0416(17) Uani 1 1 d . . .
C5 C 0.5358(4) 0.2969(3) 0.1533(4) 0.060(2) Uani 1 1 d . . .
H5A H 0.5857 0.3090 0.1660 0.072 Uiso 1 1 calc R . .
C6 C 0.4808(4) 0.3439(3) 0.1314(4) 0.057(2) Uani 1 1 d . . .
H6A H 0.4941 0.3870 0.1269 0.069 Uiso 1 1 calc R . .
C7 C 0.3479(4) 0.3783(4) 0.0973(4) 0.051(2) Uani 1 1 d . . .
C8 C 0.5745(4) 0.1813(3) 0.1792(4) 0.0403(17) Uani 1 1 d . . .
C9 C 0.4610(3) 0.6233(3) 0.2440(5) 0.071(3) Uani 1 1 d . . .
H9A H 0.4353 0.6624 0.2412 0.085 Uiso 1 1 calc R . .
C10 C 0.4223(3) 0.5654(3) 0.2362(4) 0.0381(17) Uani 1 1 d . . .
C11 C 0.4613(3) 0.5082(3) 0.2422(4) 0.0416(17) Uani 1 1 d . . .
H11A H 0.4356 0.4690 0.2358 0.050 Uiso 1 1 calc R . .
C12 C 0.3382(4) 0.5669(4) 0.2220(4) 0.0411(17) Uani 1 1 d . . .
C13 C 0.2505(4) 0.6851(3) 0.0219(3) 0.0344(16) Uani 1 1 d . . .
C14 C 0.1900(4) 0.7239(3) 0.0235(4) 0.0467(19) Uani 1 1 d . . .
H14A H 0.1487 0.7065 0.0389 0.056 Uiso 1 1 calc R . .
C15 C 0.1896(4) 0.7882(3) 0.0026(4) 0.049(2) Uani 1 1 d . . .
H15A H 0.1485 0.8139 0.0050 0.059 Uiso 1 1 calc R . .
C16 C 0.2498(4) 0.6145(3) 0.0440(4) 0.0403(18) Uani 1 1 d . . .
C17 C 0.2252(4) 0.5617(3) 0.3896(4) 0.0463(18) Uani 1 1 d . . .
H17A H 0.2753 0.5719 0.3946 0.056 Uiso 1 1 calc R . .
C18 C 0.1242(4) 0.5324(3) 0.4146(4) 0.0443(18) Uani 1 1 d . . .
H18A H 0.0885 0.5174 0.4407 0.053 Uiso 1 1 calc R . .
C19 C 0.0423(4) 0.4150(3) 0.1431(4) 0.0400(17) Uani 1 1 d . . .
C20 C 0.0987(4) 0.4013(3) 0.1030(4) 0.0358(16) Uani 1 1 d . . .
C21 C 0.0986(5) 0.3443(4) 0.0613(4) 0.069(3) Uani 1 1 d . . .
H21A H 0.1352 0.3356 0.0335 0.083 Uiso 1 1 calc R . .
C22 C 0.0423(6) 0.3014(4) 0.0630(5) 0.090(3) Uani 1 1 d . . .
H22A H 0.0408 0.2627 0.0356 0.108 Uiso 1 1 calc R . .
C23 C -0.0130(5) 0.3137(4) 0.1042(5) 0.084(3) Uani 1 1 d . . .
H23A H -0.0493 0.2823 0.1042 0.101 Uiso 1 1 calc R . .
C24 C -0.0164(4) 0.3704(4) 0.1451(4) 0.058(2) Uani 1 1 d . . .
H24A H -0.0540 0.3788 0.1718 0.070 Uiso 1 1 calc R . .
N1 N 0.1088(3) 0.5476(2) 0.3410(3) 0.0373(13) Uani 1 1 d . . .
N2 N 0.1756(3) 0.5666(2) 0.3240(3) 0.0413(14) Uani 1 1 d . . .
N3 N 0.1960(3) 0.5403(3) 0.4489(3) 0.0461(15) Uani 1 1 d . . .
N4 N 0.0570(3) 0.4729(2) 0.1772(3) 0.0398(14) Uani 1 1 d . . .
N5 N 0.1212(3) 0.4940(2) 0.1586(3) 0.0359(13) Uani 1 1 d . . .
N6 N 0.1465(3) 0.4526(2) 0.1142(3) 0.0366(13) Uani 1 1 d . . .
O1 O 0.3642(3) 0.4306(2) 0.0708(3) 0.0624(15) Uani 1 1 d . . .
O2 O 0.2856(3) 0.3674(2) 0.1114(3) 0.0737(17) Uani 1 1 d . . .
O3 O 0.6421(3) 0.1983(2) 0.1920(3) 0.0552(14) Uani 1 1 d . . .
O4 O 0.5542(2) 0.1236(2) 0.1830(2) 0.0473(13) Uani 1 1 d . . .
O5 O 0.3018(2) 0.5152(2) 0.2032(2) 0.0441(12) Uani 1 1 d . . .
O6 O 0.3071(2) 0.6202(2) 0.2327(3) 0.0566(14) Uani 1 1 d . . .
O7 O 0.3024(3) 0.5789(2) 0.0344(3) 0.0528(13) Uani 1 1 d . . .
O8 O 0.1961(3) 0.59313(19) 0.0712(2) 0.0416(12) Uani 1 1 d . . .
N7 N 0.7431(8) 0.3047(7) 0.2474(8) 0.166(5) Uani 0.750(8) 1 d PD A 1
H7A H 0.7430 0.3071 0.2982 0.199 Uiso 0.750(8) 1 calc PR A 1
H7B H 0.7072 0.2765 0.2256 0.199 Uiso 0.750(8) 1 calc PR A 1
C25 C 0.7262(10) 0.3674(8) 0.2129(10) 0.166(5) Uani 0.750(8) 1 d PD A 1
H25A H 0.6787 0.3817 0.2212 0.249 Uiso 0.750(8) 1 calc PR A 1
H25B H 0.7246 0.3648 0.1584 0.249 Uiso 0.750(8) 1 calc PR A 1
H25C H 0.7641 0.3977 0.2363 0.249 Uiso 0.750(8) 1 calc PR A 1
C26 C 0.8109(8) 0.2817(8) 0.2385(10) 0.166(5) Uani 0.750(8) 1 d PD A 1
H26A H 0.8198 0.2398 0.2624 0.249 Uiso 0.750(8) 1 calc PR A 1
H26B H 0.8495 0.3111 0.2626 0.249 Uiso 0.750(8) 1 calc PR A 1
H26C H 0.8110 0.2781 0.1844 0.249 Uiso 0.750(8) 1 calc PR A 1
N7' N 0.737(2) 0.4025(18) 0.201(3) 0.166(5) Uani 0.250(8) 1 d PD A 2
H7'A H 0.7403 0.3963 0.2516 0.199 Uiso 0.250(8) 1 calc PR A 2
H7'B H 0.7552 0.4429 0.1979 0.199 Uiso 0.250(8) 1 calc PR A 2
C25' C 0.663(2) 0.416(2) 0.180(3) 0.166(5) Uani 0.250(8) 1 d PD A 2
H25D H 0.6550 0.4612 0.1897 0.249 Uiso 0.250(8) 1 calc PR A 2
H25E H 0.6361 0.3898 0.2090 0.249 Uiso 0.250(8) 1 calc PR A 2
H25F H 0.6456 0.4077 0.1254 0.249 Uiso 0.250(8) 1 calc PR A 2
C26' C 0.800(2) 0.368(2) 0.193(3) 0.166(5) Uani 0.250(8) 1 d PD A 2
H26D H 0.8435 0.3953 0.2089 0.249 Uiso 0.250(8) 1 calc PR A 2
H26E H 0.7959 0.3555 0.1403 0.249 Uiso 0.250(8) 1 calc PR A 2
H26F H 0.8052 0.3305 0.2256 0.249 Uiso 0.250(8) 1 calc PR A 2

loop_
_atom_site_aniso_label
_atom_site_aniso_U_11
_atom_site_aniso_U_22
_atom_site_aniso_U_33
_atom_site_aniso_U_23
_atom_site_aniso_U_13
_atom_site_aniso_U_12
Cd1 0.0188(4) 0.0397(4) 0.0432(4) 0.000 0.0079(3) 0.000
Cd2 0.0199(2) 0.0314(3) 0.0430(3) 0.0036(2) 0.0092(2) 0.0024(2)
Cd3 0.0265(3) 0.0290(2) 0.0391(3) 0.0027(2) 0.0080(2) 0.0046(2)
C1 0.038(4) 0.029(4) 0.046(4) 0.004(3) 0.009(4) 0.015(4)
C2 0.041(5) 0.041(4) 0.084(6) 0.011(4) 0.002(4) 0.017(4)
C3 0.037(5) 0.034(4) 0.075(5) 0.009(4) 0.007(4) 0.006(4)
C4 0.034(4) 0.035(4) 0.058(5) 0.004(3) 0.013(4) 0.005(4)
C5 0.033(4) 0.042(4) 0.104(6) 0.015(4) 0.013(4) 0.007(4)
C6 0.041(5) 0.028(4) 0.103(6) 0.009(4) 0.016(5) -0.001(4)
C7 0.038(5) 0.052(5) 0.063(5) 0.009(4) 0.011(4) 0.029(4)
C8 0.042(5) 0.045(4) 0.038(4) 0.010(3) 0.017(4) 0.013(4)
C9 0.019(4) 0.035(4) 0.154(8) -0.007(5) 0.009(5) 0.005(3)
C10 0.019(4) 0.039(4) 0.054(4) -0.001(3) 0.003(3) -0.006(3)
C11 0.033(4) 0.041(4) 0.047(4) -0.002(3) 0.001(4) -0.010(3)
C12 0.024(4) 0.064(5) 0.037(4) 0.007(4) 0.009(3) -0.001(4)
C13 0.035(4) 0.032(4) 0.038(4) 0.009(3) 0.013(3) 0.004(3)
C14 0.040(5) 0.043(4) 0.061(5) 0.015(4) 0.019(4) -0.009(4)
C15 0.050(5) 0.037(4) 0.069(5) 0.006(4) 0.028(4) 0.011(4)
C16 0.052(5) 0.031(4) 0.033(4) 0.008(3) -0.002(4) 0.004(4)
C17 0.020(4) 0.070(5) 0.044(4) 0.004(4) -0.003(4) -0.008(4)
C18 0.035(4) 0.055(5) 0.044(4) 0.005(4) 0.013(4) -0.007(4)
C19 0.037(4) 0.039(4) 0.042(4) -0.003(3) 0.006(3) -0.013(4)
C20 0.031(4) 0.034(4) 0.045(4) -0.001(3) 0.015(3) -0.001(3)
C21 0.088(7) 0.057(5) 0.077(6) -0.020(4) 0.046(5) -0.026(5)
C22 0.108(9) 0.068(6) 0.106(8) -0.039(5) 0.050(7) -0.036(6)
C23 0.082(7) 0.076(6) 0.098(7) -0.011(6) 0.028(6) -0.043(6)
C24 0.048(5) 0.058(5) 0.070(5) -0.012(4) 0.016(4) -0.022(4)
N1 0.016(3) 0.058(4) 0.039(3) 0.003(3) 0.009(3) -0.002(3)
N2 0.027(3) 0.055(4) 0.042(3) 0.005(3) 0.008(3) -0.005(3)
N3 0.029(3) 0.064(4) 0.046(4) 0.006(3) 0.011(3) -0.006(3)
N4 0.032(3) 0.039(3) 0.050(3) -0.013(3) 0.012(3) 0.000(3)
N5 0.022(3) 0.038(3) 0.047(3) -0.001(3) 0.007(3) -0.001(3)
N6 0.031(3) 0.038(3) 0.045(3) -0.006(3) 0.017(3) 0.003(3)
O1 0.052(4) 0.041(3) 0.094(4) 0.019(3) 0.017(3) 0.023(3)
O2 0.040(3) 0.060(3) 0.123(5) 0.011(3) 0.020(3) 0.026(3)
O3 0.028(3) 0.052(3) 0.089(4) 0.015(3) 0.020(3) 0.013(3)
O4 0.039(3) 0.035(3) 0.069(3) 0.017(2) 0.013(3) 0.014(2)
O5 0.029(3) 0.053(3) 0.048(3) 0.005(2) 0.005(2) -0.015(3)
O6 0.023(3) 0.059(3) 0.088(4) -0.014(3) 0.010(3) 0.002(3)
O7 0.052(3) 0.033(3) 0.075(4) 0.014(2) 0.017(3) 0.004(3)
O8 0.048(3) 0.034(2) 0.044(3) 0.007(2) 0.010(2) -0.008(2)
N7 0.159(10) 0.164(10) 0.186(8) -0.096(8) 0.061(9) -0.105(12)
C25 0.159(10) 0.164(10) 0.186(8) -0.096(8) 0.061(9) -0.105(12)
C26 0.159(10) 0.164(10) 0.186(8) -0.096(8) 0.061(9) -0.105(12)
N7' 0.159(10) 0.164(10) 0.186(8) -0.096(8) 0.061(9) -0.105(12)
C25' 0.159(10) 0.164(10) 0.186(8) -0.096(8) 0.061(9) -0.105(12)
C26' 0.159(10) 0.164(10) 0.186(8) -0.096(8) 0.061(9) -0.105(12)

loop_
_atom_type_symbol
_atom_type_description
_atom_type_scat_dispersion_real
_atom_type_scat_dispersion_imag
_atom_type_scat_source
C C 0.0033 0.0016 'International Tables Vol C Tables 4.2.6.8 and 6.1.1.4'
H H 0.0000 0.0000 'International Tables Vol C Tables 4.2.6.8 and 6.1.1.4'
N N 0.0061 0.0033 'International Tables Vol C Tables 4.2.6.8 and 6.1.1.4'
O O 0.0106 0.0060 'International Tables Vol C Tables 4.2.6.8 and 6.1.1.4'
Cd Cd -0.8075 1.2024 'International Tables Vol C Tables 4.2.6.8 and 6.1.1.4'

loop_
_geom_angle_atom_site_label_1
_geom_angle_atom_site_label_2
_geom_angle_atom_site_label_3
_geom_angle
_geom_angle_site_symmetry_1
_geom_angle_site_symmetry_3
_geom_angle_publ_flag
N1 Cd1 N1 175.2(3) 2 . ?
N1 Cd1 N4 89.26(18) 2 2 ?
N1 Cd1 N4 93.75(18) . 2 ?
N1 Cd1 N4 93.75(18) 2 . ?
N1 Cd1 N4 89.26(18) . . ?
N4 Cd1 N4 103.2(3) 2 . ?
N1 Cd1 O4 90.89(17) 2 3_455 ?
N1 Cd1 O4 85.72(17) . 3_455 ?
N4 Cd1 O4 173.97(17) 2 3_455 ?
N4 Cd1 O4 82.80(17) . 3_455 ?
N1 Cd1 O4 85.72(17) 2 4 ?
N1 Cd1 O4 90.89(17) . 4 ?
N4 Cd1 O4 82.80(17) 2 4 ?
N4 Cd1 O4 173.97(17) . 4 ?
O4 Cd1 O4 91.2(2) 3_455 4 ?
N2 Cd2 O6 95.34(18) . . ?
N2 Cd2 N5 89.49(18) . . ?
O6 Cd2 N5 135.30(18) . . ?
N2 Cd2 O8 169.38(16) . . ?
O6 Cd2 O8 87.14(17) . . ?
N5 Cd2 O8 81.56(16) . . ?
N2 Cd2 O3 99.85(18) . 3_455 ?
O6 Cd2 O3 93.09(17) . 3_455 ?
N5 Cd2 O3 129.83(17) . 3_455 ?
O8 Cd2 O3 90.32(15) . 3_455 ?
N2 Cd2 O4 84.89(17) . 3_455 ?
O6 Cd2 O4 146.91(16) . 3_455 ?
N5 Cd2 O4 77.75(17) . 3_455 ?
O8 Cd2 O4 98.68(15) . 3_455 ?
O3 Cd2 O4 54.57(15) 3_455 3_455 ?
N2 Cd2 O5 95.11(16) . . ?
O6 Cd2 O5 53.32(15) . . ?
N5 Cd2 O5 82.00(16) . . ?
O8 Cd2 O5 78.07(14) . . ?
O3 Cd2 O5 144.47(15) 3_455 . ?
O4 Cd2 O5 159.76(14) 3_455 . ?
N2 Cd2 C8 94.25(19) . 3_455 ?
O6 Cd2 C8 120.5(2) . 3_455 ?
N5 Cd2 C8 103.3(2) . 3_455 ?
O8 Cd2 C8 93.37(16) . 3_455 ?
O3 Cd2 C8 27.47(17) 3_455 3_455 ?
O4 Cd2 C8 27.20(16) 3_455 3_455 ?
O5 Cd2 C8 169.27(17) . 3_455 ?
N3 Cd3 O1 97.29(19) 6_565 . ?
N3 Cd3 N6 90.63(19) 6_565 . ?
O1 Cd3 N6 134.60(18) . . ?
N3 Cd3 O7 91.09(18) 6_565 . ?
O1 Cd3 O7 89.18(18) . . ?
N6 Cd3 O7 135.47(17) . . ?
N3 Cd3 O5 172.74(18) 6_565 . ?
O1 Cd3 O5 89.51(17) . . ?
N6 Cd3 O5 86.37(16) . . ?
O7 Cd3 O5 86.43(15) . . ?
N3 Cd3 O2 96.68(19) 6_565 . ?
O1 Cd3 O2 53.91(17) . . ?
N6 Cd3 O2 80.83(18) . . ?
O7 Cd3 O2 142.90(18) . . ?
O5 Cd3 O2 89.38(17) . . ?
N3 Cd3 O8 93.82(17) 6_565 . ?
O1 Cd3 O8 141.17(16) . . ?
N6 Cd3 O8 82.08(16) . . ?
O7 Cd3 O8 53.41(15) . . ?
O5 Cd3 O8 79.22(14) . . ?
O2 Cd3 O8 160.00(17) . . ?
N3 Cd3 C7 98.6(2) 6_565 . ?
O1 Cd3 C7 26.87(19) . . ?
N6 Cd3 C7 107.8(2) . . ?
O7 Cd3 C7 115.9(2) . . ?
O5 Cd3 C7 88.57(19) . . ?
O2 Cd3 C7 27.06(19) . . ?
O8 Cd3 C7 163.9(2) . . ?
C2 C1 C6 120.2(6) . . ?
C2 C1 C7 121.0(7) . . ?
C6 C1 C7 118.7(6) . . ?
C1 C2 C3 119.7(7) . . ?
C1 C2 H2A 120.1 . . ?
C3 C2 H2A 120.1 . . ?
C2 C3 C4 120.7(6) . . ?
C2 C3 H3A 119.7 . . ?
C4 C3 H3A 119.7 . . ?
C5 C4 C3 119.4(7) . . ?
C5 C4 C8 121.1(7) . . ?
C3 C4 C8 119.5(6) . . ?
C4 C5 C6 120.1(7) . . ?
C4 C5 H5A 120.0 . . ?
C6 C5 H5A 120.0 . . ?
C1 C6 C5 119.8(6) . . ?
C1 C6 H6A 120.1 . . ?
C5 C6 H6A 120.1 . . ?
O1 C7 O2 122.7(7) . . ?
O1 C7 C1 119.4(7) . . ?
O2 C7 C1 117.9(7) . . ?
O1 C7 Cd3 57.2(4) . . ?
O2 C7 Cd3 65.6(4) . . ?
C1 C7 Cd3 174.0(6) . . ?
O4 C8 O3 123.1(7) . . ?
O4 C8 C4 119.0(7) . . ?
O3 C8 C4 117.9(6) . . ?
O4 C8 Cd2 63.8(4) . 3_545 ?
O3 C8 Cd2 59.6(4) . 3_545 ?
C4 C8 Cd2 172.0(4) . 3_545 ?
C10 C9 C9 120.2(4) . 2_655 ?
C10 C9 H9A 119.9 . . ?
C9 C9 H9A 119.9 2_655 . ?
C11 C10 C9 119.1(6) . . ?
C11 C10 C12 121.8(6) . . ?
C9 C10 C12 119.1(6) . . ?
C10 C11 C11 120.7(4) . 2_655 ?
C10 C11 H11A 119.7 . . ?
C11 C11 H11A 119.7 2_655 . ?
O5 C12 O6 122.7(6) . . ?
O5 C12 C10 119.4(6) . . ?
O6 C12 C10 117.8(6) . . ?
C14 C13 C15 118.3(6) . 7_565 ?
C14 C13 C16 120.4(6) . . ?
C15 C13 C16 121.2(6) 7_565 . ?
C15 C14 C13 120.9(6) . . ?
C15 C14 H14A 119.6 . . ?
C13 C14 H14A 119.6 . . ?
C14 C15 C13 120.8(6) . 7_565 ?
C14 C15 H15A 119.6 . . ?
C13 C15 H15A 119.6 7_565 . ?
O7 C16 O8 122.1(6) . . ?
O7 C16 C13 118.8(7) . . ?
O8 C16 C13 119.0(6) . . ?
N2 C17 N3 113.3(6) . . ?
N2 C17 H17A 123.4 . . ?
N3 C17 H17A 123.4 . . ?
N1 C18 N3 113.9(6) . . ?
N1 C18 H18A 123.0 . . ?
N3 C18 H18A 123.0 . . ?
N4 C19 C20 107.9(6) . . ?
N4 C19 C24 130.3(7) . . ?
C20 C19 C24 121.8(6) . . ?
N6 C20 C21 131.7(6) . . ?
N6 C20 C19 106.9(5) . . ?
C21 C20 C19 121.4(7) . . ?
C22 C21 C20 117.0(8) . . ?
C22 C21 H21A 121.5 . . ?
C20 C21 H21A 121.5 . . ?
C21 C22 C23 122.2(8) . . ?
C21 C22 H22A 118.9 . . ?
C23 C22 H22A 118.9 . . ?
C24 C23 C22 123.1(8) . . ?
C24 C23 H23A 118.4 . . ?
C22 C23 H23A 118.4 . . ?
C23 C24 C19 114.5(7) . . ?
C23 C24 H24A 122.8 . . ?
C19 C24 H24A 122.8 . . ?
C18 N1 N2 105.6(5) . . ?
C18 N1 Cd1 131.4(4) . . ?
N2 N1 Cd1 122.9(4) . . ?
C17 N2 N1 105.4(5) . . ?
C17 N2 Cd2 132.9(5) . . ?
N1 N2 Cd2 121.4(4) . . ?
C18 N3 C17 101.7(6) . . ?
C18 N3 Cd3 128.5(5) . 6_566 ?
C17 N3 Cd3 129.7(4) . 6_566 ?
C19 N4 N5 106.2(5) . . ?
C19 N4 Cd1 137.0(5) . . ?
N5 N4 Cd1 116.7(4) . . ?
N6 N5 N4 111.8(5) . . ?
N6 N5 Cd2 121.6(4) . . ?
N4 N5 Cd2 126.5(4) . . ?
N5 N6 C20 107.2(5) . . ?
N5 N6 Cd3 117.2(4) . . ?
C20 N6 Cd3 135.6(4) . . ?
C7 O1 Cd3 96.0(5) . . ?
C7 O2 Cd3 87.3(5) . . ?
C8 O3 Cd2 92.9(4) . 3_545 ?
C8 O4 Cd1 148.4(4) . 3_545 ?
C8 O4 Cd2 89.0(4) . 3_545 ?
Cd1 O4 Cd2 103.81(15) 3_545 3_545 ?
C12 O5 Cd3 124.6(4) . . ?
C12 O5 Cd2 83.8(4) . . ?
Cd3 O5 Cd2 91.01(14) . . ?
C12 O6 Cd2 100.0(4) . . ?
C16 O7 Cd3 96.1(4) . . ?
C16 O8 Cd2 128.1(4) . . ?
C16 O8 Cd3 88.2(4) . . ?
Cd2 O8 Cd3 94.93(14) . . ?
C26 N7 C25 112.5(18) . . ?
C26 N7 H7A 109.1 . . ?
C25 N7 H7A 109.1 . . ?
C26 N7 H7B 109.1 . . ?
C25 N7 H7B 109.1 . . ?
H7A N7 H7B 107.8 . . ?
N7 C25 H25A 109.5 . . ?
N7 C25 H25B 109.5 . . ?
H25A C25 H25B 109.5 . . ?
N7 C25 H25C 109.5 . . ?
H25A C25 H25C 109.5 . . ?
H25B C25 H25C 109.5 . . ?
N7 C26 H26A 109.5 . . ?
N7 C26 H26B 109.5 . . ?
H26A C26 H26B 109.5 . . ?
N7 C26 H26C 109.5 . . ?
H26A C26 H26C 109.5 . . ?
H26B C26 H26C 109.5 . . ?
C25' N7' C26' 153(4) . . ?
C25' N7' H7'A 98.4 . . ?
C26' N7' H7'A 98.4 . . ?
C25' N7' H7'B 98.4 . . ?
C26' N7' H7'B 98.4 . . ?
H7'A N7' H7'B 103.8 . . ?
N7' C25' H25D 109.5 . . ?
N7' C25' H25E 109.5 . . ?
H25D C25' H25E 109.5 . . ?
N7' C25' H25F 109.5 . . ?
H25D C25' H25F 109.5 . . ?
H25E C25' H25F 109.5 . . ?
N7' C26' H26D 109.5 . . ?
N7' C26' H26E 109.5 . . ?
H26D C26' H26E 109.5 . . ?
N7' C26' H26F 109.5 . . ?
H26D C26' H26F 109.5 . . ?
H26E C26' H26F 109.5 . . ?

loop_
_geom_bond_atom_site_label_1
_geom_bond_atom_site_label_2
_geom_bond_distance
_geom_bond_site_symmetry_2
_geom_bond_publ_flag
Cd1 N1 2.284(5) 2 ?
Cd1 N1 2.284(5) . ?
Cd1 N4 2.324(5) 2 ?
Cd1 N4 2.324(5) . ?
Cd1 O4 2.379(4) 3_455 ?
Cd1 O4 2.379(4) 4 ?
Cd2 N2 2.270(5) . ?
Cd2 O6 2.277(4) . ?
Cd2 N5 2.340(5) . ?
Cd2 O8 2.343(4) . ?
Cd2 O3 2.363(4) 3_455 ?
Cd2 O4 2.456(4) 3_455 ?
Cd2 O5 2.632(4) . ?
Cd2 C8 2.736(7) 3_455 ?
Cd3 N3 2.255(5) 6_565 ?
Cd3 O1 2.302(5) . ?
Cd3 N6 2.304(5) . ?
Cd3 O7 2.364(4) . ?
Cd3 O5 2.397(4) . ?
Cd3 O2 2.485(5) . ?
Cd3 O8 2.527(4) . ?
Cd3 C7 2.725(7) . ?
C1 C2 1.368(8) . ?
C1 C6 1.390(9) . ?
C1 C7 1.501(8) . ?
C2 C3 1.384(8) . ?
C2 H2A 0.9300 . ?
C3 C4 1.391(9) . ?
C3 H3A 0.9300 . ?
C4 C5 1.374(8) . ?
C4 C8 1.499(8) . ?
C5 C6 1.392(8) . ?
C5 H5A 0.9300 . ?
C6 H6A 0.9300 . ?
C7 O1 1.239(8) . ?
C7 O2 1.241(8) . ?
C8 O4 1.251(7) . ?
C8 O3 1.264(8) . ?
C8 Cd2 2.736(7) 3_545 ?
C9 C10 1.380(8) . ?
C9 C9 1.400(12) 2_655 ?
C9 H9A 0.9300 . ?
C10 C11 1.374(8) . ?
C10 C12 1.509(8) . ?
C11 C11 1.389(12) 2_655 ?
C11 H11A 0.9300 . ?
C12 O5 1.264(7) . ?
C12 O6 1.271(7) . ?
C13 C14 1.375(8) . ?
C13 C15 1.378(8) 7_565 ?
C13 C16 1.507(8) . ?
C14 C15 1.375(8) . ?
C14 H14A 0.9300 . ?
C15 C13 1.378(8) 7_565 ?
C15 H15A 0.9300 . ?
C16 O7 1.252(7) . ?
C16 O8 1.265(7) . ?
C17 N2 1.318(7) . ?
C17 N3 1.348(7) . ?
C17 H17A 0.9300 . ?
C18 N1 1.310(7) . ?
C18 N3 1.338(8) . ?
C18 H18A 0.9300 . ?
C19 N4 1.338(7) . ?
C19 C20 1.403(8) . ?
C19 C24 1.421(8) . ?
C20 N6 1.362(7) . ?
C20 C21 1.386(9) . ?
C21 C22 1.364(10) . ?
C21 H21A 0.9300 . ?
C22 C23 1.391(11) . ?
C22 H22A 0.9300 . ?
C23 C24 1.384(10) . ?
C23 H23A 0.9300 . ?
C24 H24A 0.9300 . ?
N1 N2 1.379(6) . ?
N3 Cd3 2.255(5) 6_566 ?
N4 N5 1.360(6) . ?
N5 N6 1.308(6) . ?
O3 Cd2 2.363(4) 3_545 ?
O4 Cd1 2.379(4) 3_545 ?
O4 Cd2 2.456(4) 3_545 ?
N7 C26 1.371(9) . ?
N7 C25 1.434(9) . ?
N7 H7A 0.9000 . ?
N7 H7B 0.9000 . ?
C25 H25A 0.9600 . ?
C25 H25B 0.9600 . ?
C25 H25C 0.9600 . ?
C26 H26A 0.9600 . ?
C26 H26B 0.9600 . ?
C26 H26C 0.9600 . ?
N7' C25' 1.365(10) . ?
N7' C26' 1.383(10) . ?
N7' H7'A 0.9000 . ?
N7' H7'B 0.9000 . ?
C25' H25D 0.9600 . ?
C25' H25E 0.9600 . ?
C25' H25F 0.9600 . ?
C26' H26D 0.9600 . ?
C26' H26E 0.9600 . ?
C26' H26F 0.9600 . ?
